data_4350178
loop_
_publ_author_name
'Herrera, Juan-Manuel'
'Pope, Simon J. A.'
'Adams, Harry'
'Faulkner, Stephen'
'Ward, Michael D.'

_publ_section_title
;
 Structural and photophysical properties of coordination networks
 combining [Ru(Bpym)(CN)4]2- or [[Ru(CN)4]2(mu-bpym)]4- anions (bpym =
 2,2'-bipyrimidine) with lanthanide(III) cations: sensitized near-infrared
 luminescence from Yb(III), Nd(III), and Er(III) following
 Ru-to-lanthanide energy transfer.
;
_journal_issue 10
_journal_name_full 'Inorganic chemistry'
_journal_page_first 3895
_journal_page_last 3904
_journal_paper_doi 10.1021/ic0521574
_journal_volume 45
_journal_year 2006
_chemical_formula_sum 'C24 H38 N18 O19 Ru2 Yb2'
_chemical_formula_weight 1430.94
_space_group_IT_number 2
_space_group_name_Hall '-P 1'
_space_group_name_H-M_alt 'P -1'
_symmetry_cell_setting triclinic
_symmetry_space_group_name_H-M 'P -1'
_atom_sites_solution_hydrogens geom
_atom_sites_solution_primary direct
_atom_sites_solution_secondary difmap
_audit_creation_method SHELXL-97
_cell_angle_alpha 81.532(2)
_cell_angle_beta 77.860(2)
_cell_angle_gamma 89.426(2)
_cell_formula_units_Z 2
_cell_length_a 12.3768(11)
_cell_length_b 13.1438(12)
_cell_length_c 14.3078(13)
_cell_measurement_reflns_used 8054
_cell_measurement_temperature 150(2)
_cell_measurement_theta_max 54.540
_cell_measurement_theta_min 4.550
_cell_volume 2250.2(4)
_computing_cell_refinement 'Bruker XSCANS'
_computing_data_collection 'Bruker XSCANS'
_computing_data_reduction 'Bruker Saint'
_computing_molecular_graphics 'Bruker Shelxtl'
_computing_publication_material 'Bruker Shelxtl'
_computing_structure_refinement 'SHELXL-97 (Sheldrick, 1997)'
_computing_structure_solution 'SHELXS-97 (Sheldrick, 1990)'
_diffrn_ambient_temperature 150(2)
_diffrn_measured_fraction_theta_full 0.971
_diffrn_measured_fraction_theta_max 0.971
_diffrn_measurement_device_type 'Bruker smart 1000'
_diffrn_measurement_method '\w scan'
_diffrn_radiation_monochromator graphite
_diffrn_radiation_source 'fine-focus sealed tube'
_diffrn_radiation_type MoK\a
_diffrn_radiation_wavelength 0.71073
_diffrn_reflns_av_R_equivalents 0.0488
_diffrn_reflns_av_sigmaI/netI 0.0655
_diffrn_reflns_limit_h_max 16
_diffrn_reflns_limit_h_min -16
_diffrn_reflns_limit_k_max 17
_diffrn_reflns_limit_k_min -16
_diffrn_reflns_limit_l_max 18
_diffrn_reflns_limit_l_min -18
_diffrn_reflns_number 25982
_diffrn_reflns_theta_full 27.55
_diffrn_reflns_theta_max 27.55
_diffrn_reflns_theta_min 1.47
_diffrn_standards_decay_% 0
_diffrn_standards_interval_count 0
_diffrn_standards_interval_time 0
_diffrn_standards_number 0
_exptl_absorpt_coefficient_mu 4.866
_exptl_absorpt_correction_T_max 0.7269
_exptl_absorpt_correction_T_min 0.2593
_exptl_absorpt_correction_type multi-scans
_exptl_absorpt_process_details SADABS
_exptl_crystal_colour Orange
_exptl_crystal_density_diffrn 2.112
_exptl_crystal_density_method 'not measured'
_exptl_crystal_description PLATE
_exptl_crystal_F_000 1376
_exptl_crystal_size_max 0.38
_exptl_crystal_size_mid 0.23
_exptl_crystal_size_min 0.07
_refine_diff_density_max 1.773
_refine_diff_density_min -0.940
_refine_diff_density_rms 0.205
_refine_ls_extinction_method none
_refine_ls_goodness_of_fit_ref 1.049
_refine_ls_hydrogen_treatment constr
_refine_ls_matrix_type full
_refine_ls_number_parameters 561
_refine_ls_number_reflns 10086
_refine_ls_number_restraints 18
_refine_ls_restrained_S_all 1.048
_refine_ls_R_factor_all 0.0672
_refine_ls_R_factor_gt 0.0436
_refine_ls_shift/su_max 0.001
_refine_ls_shift/su_mean 0.000
_refine_ls_structure_factor_coef Fsqd
_refine_ls_weighting_details 'calc w=1/[\s^2^(Fo^2^)+(0.0557P)^2^+1.0992P] where P=(Fo^2^+2Fc^2^)/3'
_refine_ls_weighting_scheme calc
_refine_ls_wR_factor_gt 0.1030
_refine_ls_wR_factor_ref 0.1133
_reflns_number_gt 7417
_reflns_number_total 10086
_reflns_threshold_expression >2sigma(I)
_cod_data_source_file ic0521574si20051219_111610.cif
_cod_data_source_block imw223m(RuYb)
_cod_depositor_comments
;
The following automatic conversions were performed:

data item '_refine_ls_hydrogen_treatment' value 'CONSTR' was changed
to 'constr' in accordance with the
/home/saulius/struct/COD-crude-data/automatic-downloads/DataCite-retrospective/ACS/depositions/lib/dictionaries/cif_core.dic
dictionary named 'cif_core.dic' version 2.4.2 last updated on
2011-04-26.

data item '_symmetry_cell_setting' value 'Triclinic' was changed to
'triclinic' in accordance with the
/home/saulius/struct/COD-crude-data/automatic-downloads/DataCite-retrospective/ACS/depositions/lib/dictionaries/cif_core.dic
dictionary named 'cif_core.dic' version 2.4.2 last updated on
2011-04-26.

Automatic conversion script
Id: cif_fix_values 6909 2019-04-08 15:41:33Z antanas 
;
_cod_original_sg_symbol_H-M P-1
_cod_database_code 4350178

loop_
_symmetry_equiv_pos_as_xyz
'x, y, z'
'-x, -y, -z'

loop_
_atom_site_label
_atom_site_type_symbol
_atom_site_fract_x
_atom_site_fract_y
_atom_site_fract_z
_atom_site_U_iso_or_equiv
_atom_site_adp_type
_atom_site_occupancy
_atom_site_symmetry_multiplicity
_atom_site_calc_flag
_atom_site_refinement_flags
_atom_site_disorder_assembly
_atom_site_disorder_group
Yb1 Yb 0.67802(3) 0.86346(2) 0.66556(2) 0.02288(9) Uani 1 1 d . . .
Yb2 Yb 0.39802(2) 0.40956(2) 0.77536(2) 0.02050(9) Uani 1 1 d . . .
Ru1 Ru 0.34105(5) 0.74043(4) 0.51700(4) 0.02054(13) Uani 1 1 d . B .
Ru2 Ru 0.26403(5) 0.66246(4) 1.04309(4) 0.02096(13) Uani 1 1 d . . .
O1W O 0.6308(6) 0.8993(6) 0.3489(6) 0.079(2) Uiso 1 1 d . . .
O2W O 0.6317(5) 0.6570(5) 0.9346(4) 0.0492(16) Uiso 1 1 d . . .
O3W O 0.3265(5) 0.4132(4) 0.4654(4) 0.0429(14) Uiso 1 1 d . . .
O4W O 0.4436(13) 0.1300(14) 0.0056(12) 0.096(4) Uiso 0.588(15) 1 d PU A 1
O4W' O 0.4715(19) 0.053(2) 0.0353(17) 0.097(5) Uiso 0.412(15) 1 d PU A 2
O5W O 0.7780(8) 0.9050(7) 0.1730(7) 0.026(2) Uiso 0.50 1 d P . .
O6W O 0.685(2) 0.940(2) 0.0824(19) 0.158(10) Uiso 0.50 1 d P . .
O7W O 0.471(3) 0.884(3) 0.166(2) 0.206(13) Uiso 0.50 1 d P . .
N16 N 0.1938(5) 0.6887(5) 0.4857(4) 0.0279(14) Uani 1 1 d . . .
O11 O 0.7575(5) 0.8495(6) 0.5025(5) 0.072(2) Uani 1 1 d D B .
H11A H 0.8212 0.8736 0.5041 0.086 Uiso 1 1 d RD . .
H11B H 0.7667 0.8349 0.4445 0.086 Uiso 1 1 d RD . .
C15 C 0.1831(7) 0.6350(6) 0.4138(6) 0.0352(19) Uani 1 1 d . . .
H15 H 0.2472 0.6145 0.3720 0.042 Uiso 1 1 calc R . .
O12 O 0.5199(5) 0.9473(5) 0.7378(4) 0.0561(18) Uani 1 1 d D B .
H12A H 0.4905 0.9049 0.7867 0.067 Uiso 1 1 d RD . .
H12B H 0.4896 1.0036 0.7476 0.067 Uiso 1 1 d RD . .
C14 C 0.0801(7) 0.6100(8) 0.4013(7) 0.050(2) Uani 1 1 d . . .
H14 H 0.0719 0.5720 0.3516 0.060 Uiso 1 1 calc R . .
O13 O 0.5699(4) 0.7360(4) 0.7745(4) 0.0379(13) Uani 1 1 d D B .
H13A H 0.5491 0.6912 0.7460 0.046 Uiso 1 1 d RD . .
H13B H 0.5927 0.7054 0.8216 0.046 Uiso 1 1 d RD . .
C13 C -0.0114(8) 0.6417(9) 0.4628(7) 0.059(3) Uani 1 1 d . . .
H13 H -0.0828 0.6274 0.4528 0.071 Uiso 1 1 calc R . .
O14 O 0.7039(8) 0.9056(9) 0.8144(6) 0.047(3) Uiso 0.706(17) 1 d PU B 1
O14' O 0.7398(19) 0.848(2) 0.8131(15) 0.048(5) Uiso 0.294(17) 1 d PU B 2
N12 N -0.0031(5) 0.6912(6) 0.5353(5) 0.049(2) Uani 1 1 d . . .
O15 O 0.7939(12) 0.7369(13) 0.7008(14) 0.032(4) Uiso 0.37(2) 1 d PU B 1
O15' O 0.7847(7) 0.7152(7) 0.6631(8) 0.031(2) Uiso 0.63(2) 1 d PU B 2
C11 C 0.0985(7) 0.7124(6) 0.5446(6) 0.0356(19) Uani 1 1 d . . .
N26 N 0.2199(5) 0.7773(5) 0.6332(4) 0.0270(14) Uani 1 1 d . . .
O21 O 0.3248(6) 0.2591(6) 0.8720(5) 0.071(2) Uani 1 1 d D . .
H21A H 0.2688 0.2434 0.8507 0.086 Uiso 1 1 d RD . .
H21B H 0.3015 0.2483 0.9334 0.086 Uiso 1 1 d RD . .
C25 C 0.2370(7) 0.8204(6) 0.7088(6) 0.0351(18) Uani 1 1 d . . .
H25 H 0.3100 0.8298 0.7177 0.042 Uiso 1 1 calc R . .
O22 O 0.5614(4) 0.5144(4) 0.7211(4) 0.0337(13) Uani 1 1 d D . .
H22A H 0.5849 0.5249 0.6599 0.040 Uiso 1 1 d RD . .
H22B H 0.6193 0.5220 0.7433 0.040 Uiso 1 1 d RD . .
C24 C 0.1472(8) 0.8509(7) 0.7735(6) 0.048(2) Uani 1 1 d . . .
H24 H 0.1581 0.8827 0.8264 0.057 Uiso 1 1 calc R . .
C23 C 0.0464(8) 0.8354(9) 0.7609(6) 0.058(3) Uani 1 1 d . . .
H23 H -0.0148 0.8561 0.8058 0.069 Uiso 1 1 calc R . .
N22 N 0.0275(6) 0.7912(8) 0.6866(5) 0.060(3) Uani 1 1 d . . .
C21 C 0.1147(6) 0.7624(6) 0.6269(6) 0.0360(19) Uani 1 1 d . . .
N46 N 0.1094(5) 0.6646(5) 1.0037(4) 0.0286(14) Uani 1 1 d . . .
C45 C 0.0795(6) 0.6152(6) 0.9373(6) 0.0336(18) Uani 1 1 d . . .
H45 H 0.1326 0.5759 0.9006 0.040 Uiso 1 1 calc R . .
C44 C -0.0263(8) 0.6200(8) 0.9209(7) 0.057(3) Uani 1 1 d . . .
H44 H -0.0489 0.5851 0.8743 0.069 Uiso 1 1 calc R . .
C43 C -0.1001(8) 0.6821(10) 0.9800(9) 0.073(4) Uani 1 1 d . . .
H43 H -0.1735 0.6898 0.9702 0.087 Uiso 1 1 calc R . .
N42 N -0.0726(7) 0.7275(10) 1.0448(8) 0.088(3) Uani 1 1 d . . .
C41 C 0.0308(7) 0.7185(8) 1.0553(7) 0.051(2) Uani 1 1 d . . .
N56 N 0.1695(6) 0.7559(5) 1.1365(4) 0.0332(15) Uani 1 1 d . . .
C55 C 0.2043(8) 0.8045(6) 1.2020(6) 0.043(2) Uani 1 1 d . . .
H55 H 0.2785 0.7978 1.2099 0.052 Uiso 1 1 calc R . .
C54 C 0.1329(11) 0.8633(8) 1.2571(7) 0.063(3) Uani 1 1 d . . .
H54 H 0.1569 0.8965 1.3040 0.075 Uiso 1 1 calc R . .
C53 C 0.0328(12) 0.8733(11) 1.2450(9) 0.095(5) Uani 1 1 d . . .
H53 H -0.0156 0.9143 1.2840 0.114 Uiso 1 1 calc R . .
N52 N -0.0067(8) 0.8282(9) 1.1792(8) 0.092(4) Uani 1 1 d . . .
C51 C 0.0669(7) 0.7703(8) 1.1284(6) 0.049(2) Uani 1 1 d . . .
C37 C 0.3247(5) 0.8832(6) 0.4463(5) 0.0260(16) Uani 1 1 d . . .
N38 N 0.3173(5) 0.9672(5) 0.4089(5) 0.0344(15) Uani 1 1 d . . .
C35 C 0.4435(6) 0.7061(5) 0.4019(5) 0.0243(15) Uani 1 1 d . . .
N36 N 0.5043(5) 0.6890(5) 0.3338(5) 0.0326(15) Uani 1 1 d . . .
C33 C 0.4704(6) 0.7894(5) 0.5598(5) 0.0257(16) Uani 1 1 d . . .
N34 N 0.5443(5) 0.8150(5) 0.5879(5) 0.0323(15) Uani 1 1 d . B .
C31 C 0.3622(6) 0.6019(6) 0.5928(5) 0.0248(16) Uani 1 1 d . . .
N32 N 0.3791(5) 0.5268(5) 0.6392(4) 0.0309(15) Uani 1 1 d . B .
C67 C 0.3179(6) 0.7904(6) 0.9468(5) 0.0296(17) Uani 1 1 d . . .
N68 N 0.3516(7) 0.8641(6) 0.8938(5) 0.055(2) Uani 1 1 d . . .
C65 C 0.3337(6) 0.5752(6) 0.9468(5) 0.0251(16) Uani 1 1 d . . .
N66 N 0.3684(5) 0.5248(5) 0.8890(4) 0.0296(14) Uani 1 1 d . . .
C63 C 0.6021(6) 0.3378(5) 0.9058(5) 0.0246(15) Uani 1 1 d . . .
N64 N 0.5241(5) 0.3468(5) 0.8725(4) 0.0306(15) Uani 1 1 d . . .
C61 C 0.2253(6) 0.5365(6) 1.1459(5) 0.0265(16) Uani 1 1 d . . .
N62 N 0.2180(5) 0.4647(5) 1.2066(5) 0.0334(15) Uani 1 1 d . . .
N71 N 0.1798(6) 0.3981(8) 0.7434(6) 0.068(3) Uani 1 1 d . . .
O72 O 0.2088(4) 0.4483(6) 0.8063(4) 0.0524(18) Uani 1 1 d . . .
O73 O 0.2523(6) 0.3411(6) 0.7028(5) 0.061(2) Uani 1 1 d . . .
O74 O 0.0874(6) 0.4038(10) 0.7288(6) 0.125(4) Uani 1 1 d . . .
N81 N 0.9528(11) 0.9629(10) 0.5594(9) 0.033(3) Uiso 0.50 1 d P . .
O82 O 0.8673(4) 0.9281(4) 0.6354(4) 0.0353(13) Uiso 0.50 1 d P B .
O82W O 0.8673(4) 0.9281(4) 0.6354(4) 0.0353(13) Uiso 0.50 1 d P B .
O83 O 1.0327(13) 1.0165(13) 0.5695(12) 0.071(4) Uiso 0.50 1 d P . .
O84 O 0.9680(12) 0.9328(11) 0.4807(11) 0.059(4) Uiso 0.50 1 d P . .
N91 N 0.0642(17) 0.0480(15) 0.0268(14) 0.074(5) Uiso 0.50 1 d P C 1
O92 O 0.1429(10) 0.0631(9) 0.0674(8) 0.044(3) Uiso 0.50 1 d P C 1
O93 O 0.0863(14) -0.0145(14) -0.0385(12) 0.075(5) Uiso 0.50 1 d P . 1
O94 O -0.0406(15) 0.0623(13) 0.0366(11) 0.071(4) Uiso 0.50 1 d P . 1

loop_
_atom_site_aniso_label
_atom_site_aniso_U_11
_atom_site_aniso_U_22
_atom_site_aniso_U_33
_atom_site_aniso_U_23
_atom_site_aniso_U_13
_atom_site_aniso_U_12
Yb1 0.02404(17) 0.02118(17) 0.02280(16) 0.00252(12) -0.00725(12) -0.00614(13)
Yb2 0.01925(16) 0.02579(18) 0.01783(15) -0.00341(12) -0.00695(12) 0.00131(12)
Ru1 0.0185(3) 0.0182(3) 0.0265(3) -0.0006(2) -0.0103(2) 0.0024(2)
Ru2 0.0201(3) 0.0239(3) 0.0177(3) -0.0006(2) -0.0031(2) 0.0052(2)
N16 0.025(3) 0.023(3) 0.035(3) 0.013(3) -0.016(3) -0.007(3)
O11 0.048(4) 0.123(7) 0.045(4) -0.039(4) 0.005(3) -0.002(4)
C15 0.038(5) 0.032(5) 0.036(4) 0.001(4) -0.013(4) -0.004(4)
O12 0.067(5) 0.038(4) 0.049(4) -0.011(3) 0.024(3) -0.009(3)
C14 0.041(6) 0.066(7) 0.047(5) 0.004(5) -0.023(5) -0.021(5)
O13 0.043(3) 0.034(3) 0.031(3) 0.007(2) -0.002(3) -0.003(3)
C13 0.034(5) 0.091(8) 0.050(6) 0.019(5) -0.025(5) -0.038(5)
N12 0.019(4) 0.076(6) 0.046(4) 0.021(4) -0.015(3) -0.015(4)
C11 0.035(5) 0.041(5) 0.029(4) 0.014(4) -0.016(4) -0.003(4)
N26 0.021(3) 0.026(3) 0.032(3) 0.002(3) -0.004(3) 0.002(3)
O21 0.079(5) 0.085(6) 0.041(4) 0.009(4) -0.004(4) -0.045(4)
C25 0.034(5) 0.038(5) 0.034(4) -0.008(4) -0.006(4) 0.003(4)
O22 0.030(3) 0.045(3) 0.028(3) 0.000(2) -0.013(2) -0.013(3)
C24 0.048(6) 0.055(6) 0.032(5) -0.002(4) 0.005(4) 0.008(5)
C23 0.038(6) 0.099(9) 0.026(5) 0.005(5) 0.004(4) 0.027(5)
N22 0.023(4) 0.125(8) 0.023(4) 0.012(4) 0.000(3) 0.011(4)
C21 0.025(4) 0.041(5) 0.037(4) 0.013(4) -0.010(3) 0.004(4)
N46 0.020(3) 0.034(4) 0.027(3) 0.008(3) -0.003(3) 0.002(3)
C45 0.029(4) 0.030(4) 0.038(4) 0.006(4) -0.008(4) -0.002(3)
C44 0.048(6) 0.063(7) 0.059(6) 0.033(5) -0.034(5) -0.025(5)
C43 0.019(5) 0.112(10) 0.082(9) -0.002(8) -0.008(5) 0.008(6)
N42 0.024(5) 0.157(11) 0.083(7) -0.018(7) -0.014(5) 0.016(6)
C41 0.024(5) 0.067(7) 0.052(6) 0.000(5) 0.006(4) 0.013(4)
N56 0.041(4) 0.025(4) 0.027(3) 0.001(3) 0.004(3) 0.009(3)
C55 0.064(6) 0.029(5) 0.030(4) -0.003(4) 0.002(4) 0.004(4)
C54 0.093(9) 0.044(6) 0.046(6) -0.009(5) -0.001(6) 0.016(6)
C53 0.103(11) 0.112(12) 0.078(9) -0.054(8) -0.011(8) 0.070(9)
N52 0.058(6) 0.114(9) 0.108(9) -0.048(7) -0.005(6) 0.057(6)
C51 0.035(5) 0.061(6) 0.042(5) -0.001(5) 0.003(4) 0.020(5)
C37 0.013(3) 0.027(4) 0.039(4) -0.002(3) -0.010(3) 0.002(3)
N38 0.024(4) 0.028(4) 0.047(4) 0.004(3) -0.005(3) -0.003(3)
C35 0.026(4) 0.023(4) 0.030(4) -0.005(3) -0.016(3) 0.004(3)
N36 0.038(4) 0.029(4) 0.034(4) -0.010(3) -0.012(3) 0.010(3)
C33 0.023(4) 0.022(4) 0.033(4) -0.003(3) -0.009(3) 0.003(3)
N34 0.026(4) 0.036(4) 0.037(4) -0.001(3) -0.015(3) -0.001(3)
C31 0.027(4) 0.025(4) 0.026(4) -0.003(3) -0.017(3) 0.004(3)
N32 0.044(4) 0.020(3) 0.035(4) -0.003(3) -0.023(3) 0.006(3)
C67 0.029(4) 0.042(5) 0.017(3) -0.001(3) -0.003(3) 0.001(4)
N68 0.076(6) 0.052(5) 0.032(4) 0.009(4) -0.009(4) -0.029(4)
C65 0.019(4) 0.032(4) 0.027(4) -0.006(3) -0.009(3) 0.005(3)
N66 0.025(3) 0.037(4) 0.031(3) -0.012(3) -0.013(3) 0.007(3)
C63 0.032(4) 0.025(4) 0.016(3) -0.003(3) -0.004(3) 0.008(3)
N64 0.038(4) 0.031(4) 0.022(3) -0.003(3) -0.007(3) 0.010(3)
C61 0.024(4) 0.028(4) 0.028(4) -0.004(3) -0.009(3) 0.005(3)
N62 0.033(4) 0.032(4) 0.037(4) 0.001(3) -0.015(3) -0.002(3)
N71 0.029(4) 0.136(9) 0.048(5) -0.034(5) -0.013(4) -0.007(5)
O72 0.024(3) 0.102(5) 0.045(3) -0.040(4) -0.018(3) 0.016(3)
O73 0.044(4) 0.087(5) 0.058(4) -0.043(4) 0.001(3) -0.019(4)
O74 0.037(5) 0.274(14) 0.091(6) -0.082(8) -0.036(4) 0.025(6)

loop_
_atom_type_symbol
_atom_type_description
_atom_type_scat_dispersion_real
_atom_type_scat_dispersion_imag
_atom_type_scat_source
C C 0.0033 0.0016 'International Tables Vol C Tables 4.2.6.8 and 6.1.1.4'
H H 0.0000 0.0000 'International Tables Vol C Tables 4.2.6.8 and 6.1.1.4'
N N 0.0061 0.0033 'International Tables Vol C Tables 4.2.6.8 and 6.1.1.4'
O O 0.0106 0.0060 'International Tables Vol C Tables 4.2.6.8 and 6.1.1.4'
Ru Ru -1.2594 0.8363 'International Tables Vol C Tables 4.2.6.8 and 6.1.1.4'
Yb Yb -0.3850 5.5486 'International Tables Vol C Tables 4.2.6.8 and 6.1.1.4'

loop_
_geom_angle_atom_site_label_1
_geom_angle_atom_site_label_2
_geom_angle_atom_site_label_3
_geom_angle
_geom_angle_site_symmetry_1
_geom_angle_site_symmetry_3
O15 Yb1 N38 140.2(4) . 2_676
O15 Yb1 N34 114.2(6) . .
N38 Yb1 N34 92.9(2) 2_676 .
O15 Yb1 O13 73.7(4) . .
N38 Yb1 O13 144.7(2) 2_676 .
N34 Yb1 O13 74.0(2) . .
O15 Yb1 O15' 16.8(4) . .
N38 Yb1 O15' 140.6(3) 2_676 .
N34 Yb1 O15' 99.0(3) . .
O13 Yb1 O15' 74.6(2) . .
O15 Yb1 O12 141.1(5) . .
N38 Yb1 O12 70.6(2) 2_676 .
N34 Yb1 O12 77.3(2) . .
O13 Yb1 O12 74.5(2) . .
O15' Yb1 O12 148.6(3) . .
O15 Yb1 O14 81.3(6) . .
N38 Yb1 O14 94.6(3) 2_676 .
N34 Yb1 O14 142.8(3) . .
O13 Yb1 O14 78.9(3) . .
O15' Yb1 O14 97.8(4) . .
O12 Yb1 O14 71.1(3) . .
O15 Yb1 O11 84.9(5) . .
N38 Yb1 O11 77.7(3) 2_676 .
N34 Yb1 O11 69.7(2) . .
O13 Yb1 O11 124.8(2) . .
O15' Yb1 O11 71.8(3) . .
O12 Yb1 O11 132.3(2) . .
O14 Yb1 O11 147.5(3) . .
O15 Yb1 O14' 60.2(9) . .
N38 Yb1 O14' 111.9(6) 2_676 .
N34 Yb1 O14' 146.0(5) . .
O13 Yb1 O14' 72.3(5) . .
O15' Yb1 O14' 76.7(7) . .
O12 Yb1 O14' 89.1(6) . .
O14 Yb1 O14' 21.2(5) . .
O11 Yb1 O14' 136.4(6) . .
O15 Yb1 O82 68.7(4) . .
N38 Yb1 O82 72.0(2) 2_676 .
N34 Yb1 O82 142.4(2) . .
O13 Yb1 O82 136.30(19) . .
O15' Yb1 O82 75.8(3) . .
O12 Yb1 O82 125.67(19) . .
O14 Yb1 O82 74.1(3) . .
O11 Yb1 O82 73.4(2) . .
O14' Yb1 O82 70.1(5) . .
O15 Yb1 H11A 78.2 . .
N38 Yb1 H11A 73.5 2_676 .
N34 Yb1 H11A 88.9 . .
O13 Yb1 H11A 136.9 . .
O15' Yb1 H11A 69.4 . .
O12 Yb1 H11A 140.6 . .
O14 Yb1 H11A 128.2 . .
O11 Yb1 H11A 19.3 . .
O14' Yb1 H11A 119.5 . .
O82 Yb1 H11A 54.1 . .
O15 Yb1 H12A 124.3 . .
N38 Yb1 H12A 88.1 2_676 .
N34 Yb1 H12A 78.4 . .
O13 Yb1 H12A 57.4 . .
O15' Yb1 H12A 131.0 . .
O12 Yb1 H12A 17.7 . .
O14 Yb1 H12A 65.6 . .
O11 Yb1 H12A 144.0 . .
O14' Yb1 H12A 79.6 . .
O82 Yb1 H12A 133.2 . .
H11A Yb1 H12A 157.2 . .
O15 Yb1 H13A 73.3 . .
N38 Yb1 H13A 146.3 2_676 .
N34 Yb1 H13A 61.0 . .
O13 Yb1 H13A 16.5 . .
O15' Yb1 H13A 69.3 . .
O12 Yb1 H13A 82.3 . .
O14 Yb1 H13A 95.2 . .
O11 Yb1 H13A 108.8 . .
O14' Yb1 H13A 86.6 . .
O82 Yb1 H13A 141.6 . .
H11A Yb1 H13A 122.7 . .
H12A Yb1 H13A 67.1 . .
O21 Yb2 N36 88.6(2) . 2_666
O21 Yb2 N32 143.2(2) . .
N36 Yb2 N32 85.9(2) 2_666 .
O21 Yb2 N66 100.6(2) . .
N36 Yb2 N66 158.0(2) 2_666 .
N32 Yb2 N66 97.8(2) . .
O21 Yb2 O72 79.7(3) . .
N36 Yb2 O72 129.5(2) 2_666 .
N32 Yb2 O72 76.1(2) . .
N66 Yb2 O72 72.2(2) . .
O21 Yb2 N64 71.5(2) . .
N36 Yb2 N64 84.6(2) 2_666 .
N32 Yb2 N64 143.6(2) . .
N66 Yb2 N64 79.6(2) . .
O72 Yb2 N64 134.7(2) . .
O21 Yb2 O22 143.8(2) . .
N36 Yb2 O22 81.3(2) 2_666 .
N32 Yb2 O22 70.9(2) . .
N66 Yb2 O22 79.5(2) . .
O72 Yb2 O22 132.6(2) . .
N64 Yb2 O22 72.9(2) . .
O21 Yb2 O73 71.7(2) . .
N36 Yb2 O73 76.5(2) 2_666 .
N32 Yb2 O73 71.7(2) . .
N66 Yb2 O73 125.3(2) . .
O72 Yb2 O73 53.2(2) . .
N64 Yb2 O73 138.7(2) . .
O22 Yb2 O73 137.4(2) . .
O21 Yb2 N71 76.1(3) . .
N36 Yb2 N71 102.6(2) 2_666 .
N32 Yb2 N71 69.7(3) . .
N66 Yb2 N71 99.0(2) . .
O72 Yb2 N71 27.0(2) . .
N64 Yb2 N71 146.7(3) . .
O22 Yb2 N71 140.0(2) . .
O73 Yb2 N71 26.4(2) . .
O21 Yb2 H21A 17.9 . .
N36 Yb2 H21A 87.2 2_666 .
N32 Yb2 H21A 125.4 . .
N66 Yb2 H21A 107.6 . .
O72 Yb2 H21A 67.5 . .
N64 Yb2 H21A 89.2 . .
O22 Yb2 H21A 159.5 . .
O73 Yb2 H21A 54.1 . .
N71 Yb2 H21A 59.2 . .
C35 Ru1 C33 87.9(3) . .
C35 Ru1 C31 91.3(3) . .
C33 Ru1 C31 86.8(3) . .
C35 Ru1 C37 90.0(3) . .
C33 Ru1 C37 90.0(3) . .
C31 Ru1 C37 176.5(3) . .
C35 Ru1 N26 174.8(3) . .
C33 Ru1 N26 97.0(3) . .
C31 Ru1 N26 90.8(3) . .
C37 Ru1 N26 88.1(3) . .
C35 Ru1 N16 97.8(3) . .
C33 Ru1 N16 174.1(3) . .
C31 Ru1 N16 91.6(2) . .
C37 Ru1 N16 91.4(2) . .
N26 Ru1 N16 77.4(2) . .
C63 Ru2 C65 90.9(3) 2_667 .
C63 Ru2 C67 91.1(3) 2_667 .
C65 Ru2 C67 90.0(3) . .
C63 Ru2 C61 82.4(3) 2_667 .
C65 Ru2 C61 90.8(3) . .
C67 Ru2 C61 173.5(3) . .
C63 Ru2 N46 173.5(3) 2_667 .
C65 Ru2 N46 94.7(3) . .
C67 Ru2 N46 92.1(3) . .
C61 Ru2 N46 94.3(3) . .
C63 Ru2 N56 97.4(3) 2_667 .
C65 Ru2 N56 171.7(3) . .
C67 Ru2 N56 89.5(3) . .
C61 Ru2 N56 90.6(3) . .
N46 Ru2 N56 77.0(3) . .
C11 N16 C15 116.5(6) . .
C11 N16 Ru1 115.8(5) . .
C15 N16 Ru1 127.7(5) . .
Yb1 O11 H11A 94.9 . .
Yb1 O11 H11B 161.9 . .
H11A O11 H11B 103.0 . .
N16 C15 C14 120.3(8) . .
N16 C15 H15 119.8 . .
C14 C15 H15 119.8 . .
Yb1 O12 H12A 104.2 . .
Yb1 O12 H12B 147.3 . .
H12A O12 H12B 104.6 . .
C15 C14 C13 118.4(9) . .
C15 C14 H14 120.8 . .
C13 C14 H14 120.8 . .
Yb1 O13 H13A 111.2 . .
Yb1 O13 H13B 120.7 . .
H13A O13 H13B 107.3 . .
N12 C13 C14 122.4(8) . .
N12 C13 H13 118.8 . .
C14 C13 H13 118.8 . .
C13 N12 C11 116.6(8) . .
N12 C11 N16 125.7(8) . .
N12 C11 C21 119.8(8) . .
N16 C11 C21 114.5(7) . .
C21 N26 C25 117.3(7) . .
C21 N26 Ru1 115.7(5) . .
C25 N26 Ru1 126.8(5) . .
Yb2 O21 H21A 105.8 . .
Yb2 O21 H21B 128.3 . .
H21A O21 H21B 103.2 . .
N26 C25 C24 119.4(8) . .
N26 C25 H25 120.3 . .
C24 C25 H25 120.3 . .
Yb2 O22 H22A 114.8 . .
Yb2 O22 H22B 134.3 . .
H22A O22 H22B 103.8 . .
C23 C24 C25 119.4(9) . .
C23 C24 H24 120.3 . .
C25 C24 H24 120.3 . .
C24 C23 N22 122.1(8) . .
C24 C23 H23 118.9 . .
N22 C23 H23 118.9 . .
C21 N22 C23 116.9(8) . .
N22 C21 N26 124.7(8) . .
N22 C21 C11 119.2(7) . .
N26 C21 C11 116.0(7) . .
C45 N46 C41 117.2(7) . .
C45 N46 Ru2 127.5(5) . .
C41 N46 Ru2 115.2(6) . .
N46 C45 C44 121.7(9) . .
N46 C45 H45 119.1 . .
C44 C45 H45 119.1 . .
C45 C44 C43 114.6(9) . .
C45 C44 H44 122.7 . .
C43 C44 H44 122.7 . .
N42 C43 C44 123.8(9) . .
N42 C43 H43 118.1 . .
C44 C43 H43 118.1 . .
C43 N42 C41 117.1(10) . .
N42 C41 N46 125.4(10) . .
N42 C41 C51 119.2(9) . .
N46 C41 C51 115.4(8) . .
C51 N56 C55 116.5(7) . .
C51 N56 Ru2 116.5(6) . .
C55 N56 Ru2 127.0(6) . .
N56 C55 C54 120.1(10) . .
N56 C55 H55 120.0 . .
C54 C55 H55 120.0 . .
C53 C54 C55 119.6(11) . .
C53 C54 H54 120.2 . .
C55 C54 H54 120.2 . .
C54 C53 N52 123.2(10) . .
C54 C53 H53 118.4 . .
N52 C53 H53 118.4 . .
C51 N52 C53 114.3(10) . .
N56 C51 N52 126.3(10) . .
N56 C51 C41 115.9(8) . .
N52 C51 C41 117.8(9) . .
N38 C37 Ru1 176.8(7) . .
C37 N38 Yb1 174.0(6) . 2_676
N36 C35 Ru1 178.0(7) . .
C35 N36 Yb2 157.5(6) . 2_666
N34 C33 Ru1 177.2(7) . .
C33 N34 Yb1 172.2(6) . .
N32 C31 Ru1 175.0(6) . .
C31 N32 Yb2 160.2(6) . .
N68 C67 Ru2 177.5(7) . .
N66 C65 Ru2 176.0(6) . .
C65 N66 Yb2 167.1(6) . .
N64 C63 Ru2 174.2(7) . 2_667
C63 N64 Yb2 162.1(6) . .
N62 C61 Ru2 170.7(6) . .
O74 N71 O73 123.3(9) . .
O74 N71 O72 120.6(9) . .
O73 N71 O72 116.0(7) . .
O74 N71 Yb2 173.4(10) . .
O73 N71 Yb2 61.4(4) . .
O72 N71 Yb2 55.2(4) . .
N71 O72 Yb2 97.9(5) . .
N71 O73 Yb2 92.2(5) . .
O84 N81 O83 113.2(14) . .
O84 N81 O82 123.7(13) . .
O83 N81 O82 122.2(13) . .
O84 N81 O84 94.5(12) . 2_776
O83 N81 O84 32.9(8) . 2_776
O82 N81 O84 138.3(11) . 2_776
O84 N81 O83 27.5(9) . 2_776
O83 N81 O83 101.6(12) . 2_776
O82 N81 O83 133.7(11) . 2_776
O84 N81 O83 74.0(8) 2_776 2_776
N81 O82 Yb1 140.0(6) . .
O84 O83 N81 97.7(18) 2_776 .
O84 O83 N81 38.6(13) 2_776 2_776
N81 O83 N81 78.4(12) . 2_776
O83 O84 N81 114.0(19) 2_776 .
O83 O84 N81 49.3(14) 2_776 2_776
N81 O84 N81 85.5(12) . 2_776
O92 N91 O94 140(2) . .
O92 N91 O93 114.9(19) . .
O94 N91 O93 104.0(17) . .
O94 O93 N91 119(2) 2 .
O93 O94 N91 123(2) 2 .

loop_
_geom_bond_atom_site_label_1
_geom_bond_atom_site_label_2
_geom_bond_distance
_geom_bond_site_symmetry_2
Yb1 O15 2.255(15) .
Yb1 N38 2.318(7) 2_676
Yb1 N34 2.320(6) .
Yb1 O13 2.329(5) .
Yb1 O15' 2.344(9) .
Yb1 O12 2.357(6) .
Yb1 O14 2.363(9) .
Yb1 O11 2.367(6) .
Yb1 O14' 2.37(2) .
Yb1 O82 2.430(5) .
Yb1 H11A 2.5865 .
Yb1 H12A 2.6922 .
Yb1 H13A 2.7437 .
Yb2 O21 2.312(6) .
Yb2 N36 2.313(6) 2_666
Yb2 N32 2.351(6) .
Yb2 N66 2.353(6) .
Yb2 O72 2.355(5) .
Yb2 N64 2.366(6) .
Yb2 O22 2.382(5) .
Yb2 O73 2.498(6) .
Yb2 N71 2.842(8) .
Yb2 H21A 2.6723 .
Ru1 C35 1.962(8) .
Ru1 C33 1.976(7) .
Ru1 C31 2.022(7) .
Ru1 C37 2.026(7) .
Ru1 N26 2.103(6) .
Ru1 N16 2.107(6) .
Ru2 C63 1.946(7) 2_667
Ru2 C65 1.976(7) .
Ru2 C67 2.031(8) .
Ru2 C61 2.034(8) .
Ru2 N46 2.105(6) .
Ru2 N56 2.112(6) .
N16 C11 1.359(10) .
N16 C15 1.360(10) .
O11 H11A 0.8595 .
O11 H11B 0.8629 .
C15 C14 1.374(11) .
C15 H15 0.9500 .
O12 H12A 0.8453 .
O12 H12B 0.8426 .
C14 C13 1.381(14) .
C14 H14 0.9500 .
O13 H13A 0.8351 .
O13 H13B 0.8329 .
C13 N12 1.325(12) .
C13 H13 0.9500 .
N12 C11 1.329(10) .
C11 C21 1.480(11) .
N26 C21 1.342(9) .
N26 C25 1.348(9) .
O21 H21A 0.8518 .
O21 H21B 0.8559 .
C25 C24 1.385(11) .
C25 H25 0.9500 .
O22 H22A 0.8524 .
O22 H22B 0.8556 .
C24 C23 1.319(13) .
C24 H24 0.9500 .
C23 N22 1.346(12) .
C23 H23 0.9500 .
N22 C21 1.318(10) .
N46 C45 1.339(10) .
N46 C41 1.354(10) .
C45 C44 1.378(11) .
C45 H45 0.9500 .
C44 C43 1.443(15) .
C44 H44 0.9500 .
C43 N42 1.277(14) .
C43 H43 0.9500 .
N42 C41 1.321(12) .
C41 C51 1.473(14) .
N56 C51 1.308(11) .
N56 C55 1.350(10) .
C55 C54 1.368(13) .
C55 H55 0.9500 .
C54 C53 1.289(16) .
C54 H54 0.9500 .
C53 N52 1.356(16) .
C53 H53 0.9500 .
N52 C51 1.345(12) .
C37 N38 1.165(9) .
N38 Yb1 2.318(7) 2_676
C35 N36 1.148(9) .
N36 Yb2 2.313(6) 2_666
C33 N34 1.144(9) .
C31 N32 1.149(9) .
C67 N68 1.161(10) .
C65 N66 1.145(9) .
C63 N64 1.161(9) .
C63 Ru2 1.946(7) 2_667
C61 N62 1.175(9) .
N71 O74 1.204(10) .
N71 O73 1.264(10) .
N71 O72 1.301(9) .
N81 O84 1.225(17) .
N81 O83 1.265(18) .
N81 O82 1.374(13) .
N81 O84 1.652(19) 2_776
N81 O83 1.79(2) 2_776
O83 O84 0.906(17) 2_776
O83 N81 1.79(2) 2_776
O84 O83 0.906(17) 2_776
O84 N81 1.652(19) 2_776
N91 O92 1.27(2) .
N91 O94 1.29(2) .
N91 O93 1.32(2) .
O93 O94 0.843(19) 2
O94 O93 0.843(19) 2

loop_
_geom_torsion_atom_site_label_1
_geom_torsion_atom_site_label_2
_geom_torsion_atom_site_label_3
_geom_torsion_atom_site_label_4
_geom_torsion
_geom_torsion_site_symmetry_1
_geom_torsion_site_symmetry_4
C35 Ru1 N16 C11 -171.4(5) . .
C33 Ru1 N16 C11 22(3) . .
C31 Ru1 N16 C11 97.0(5) . .
C37 Ru1 N16 C11 -81.2(5) . .
N26 Ru1 N16 C11 6.6(5) . .
C35 Ru1 N16 C15 8.4(6) . .
C33 Ru1 N16 C15 -158(2) . .
C31 Ru1 N16 C15 -83.1(6) . .
C37 Ru1 N16 C15 98.6(6) . .
N26 Ru1 N16 C15 -173.6(6) . .
C11 N16 C15 C14 2.1(11) . .
Ru1 N16 C15 C14 -177.8(6) . .
N16 C15 C14 C13 0.5(13) . .
C15 C14 C13 N12 -2.8(15) . .
C14 C13 N12 C11 2.1(14) . .
C13 N12 C11 N16 0.8(13) . .
C13 N12 C11 C21 -176.6(8) . .
C15 N16 C11 N12 -2.9(11) . .
Ru1 N16 C11 N12 177.0(6) . .
C15 N16 C11 C21 174.7(6) . .
Ru1 N16 C11 C21 -5.5(8) . .
C35 Ru1 N26 C21 16(3) . .
C33 Ru1 N26 C21 174.8(5) . .
C31 Ru1 N26 C21 -98.3(5) . .
C37 Ru1 N26 C21 85.0(6) . .
N16 Ru1 N26 C21 -6.8(5) . .
C35 Ru1 N26 C25 -159(3) . .
C33 Ru1 N26 C25 -0.2(7) . .
C31 Ru1 N26 C25 86.7(6) . .
C37 Ru1 N26 C25 -90.0(6) . .
N16 Ru1 N26 C25 178.2(7) . .
C21 N26 C25 C24 -2.6(11) . .
Ru1 N26 C25 C24 172.4(6) . .
N26 C25 C24 C23 1.3(13) . .
C25 C24 C23 N22 -0.4(15) . .
C24 C23 N22 C21 0.9(15) . .
C23 N22 C21 N26 -2.5(13) . .
C23 N22 C21 C11 179.3(8) . .
C25 N26 C21 N22 3.3(12) . .
Ru1 N26 C21 N22 -172.2(7) . .
C25 N26 C21 C11 -178.4(7) . .
Ru1 N26 C21 C11 6.0(8) . .
N12 C11 C21 N22 -4.3(12) . .
N16 C11 C21 N22 178.0(7) . .
N12 C11 C21 N26 177.3(7) . .
N16 C11 C21 N26 -0.4(10) . .
C63 Ru2 N46 C45 -148(2) 2_667 .
C65 Ru2 N46 C45 2.7(6) . .
C67 Ru2 N46 C45 92.9(6) . .
C61 Ru2 N46 C45 -88.4(6) . .
N56 Ru2 N46 C45 -178.1(6) . .
C63 Ru2 N46 C41 29(3) 2_667 .
C65 Ru2 N46 C41 179.4(6) . .
C67 Ru2 N46 C41 -90.5(6) . .
C61 Ru2 N46 C41 88.2(6) . .
N56 Ru2 N46 C41 -1.5(6) . .
C41 N46 C45 C44 0.9(11) . .
Ru2 N46 C45 C44 177.5(6) . .
N46 C45 C44 C43 0.3(12) . .
C45 C44 C43 N42 -1.9(17) . .
C44 C43 N42 C41 2.0(19) . .
C43 N42 C41 N46 -0.6(18) . .
C43 N42 C41 C51 179.4(11) . .
C45 N46 C41 N42 -0.9(14) . .
Ru2 N46 C41 N42 -177.9(9) . .
C45 N46 C41 C51 179.1(7) . .
Ru2 N46 C41 C51 2.2(10) . .
C63 Ru2 N56 C51 -176.2(6) 2_667 .
C65 Ru2 N56 C51 6(2) . .
C67 Ru2 N56 C51 92.8(6) . .
C61 Ru2 N56 C51 -93.7(6) . .
N46 Ru2 N56 C51 0.6(6) . .
C63 Ru2 N56 C55 5.6(7) 2_667 .
C65 Ru2 N56 C55 -171.8(17) . .
C67 Ru2 N56 C55 -85.4(7) . .
C61 Ru2 N56 C55 88.1(7) . .
N46 Ru2 N56 C55 -177.7(7) . .
C51 N56 C55 C54 1.3(12) . .
Ru2 N56 C55 C54 179.5(6) . .
N56 C55 C54 C53 -1.1(16) . .
C55 C54 C53 N52 0(2) . .
C54 C53 N52 C51 1(2) . .
C55 N56 C51 N52 -0.2(14) . .
Ru2 N56 C51 N52 -178.7(9) . .
C55 N56 C51 C41 178.8(7) . .
Ru2 N56 C51 C41 0.4(10) . .
C53 N52 C51 N56 -0.9(18) . .
C53 N52 C51 C41 -180.0(11) . .
N42 C41 C51 N56 178.3(9) . .
N46 C41 C51 N56 -1.7(12) . .
N42 C41 C51 N52 -2.5(15) . .
N46 C41 C51 N52 177.4(9) . .
C35 Ru1 C37 N38 -118(12) . .
C33 Ru1 C37 N38 -31(12) . .
C31 Ru1 C37 N38 -6(15) . .
N26 Ru1 C37 N38 66(12) . .
N16 Ru1 C37 N38 144(12) . .
Ru1 C37 N38 Yb1 53(16) . 2_676
C33 Ru1 C35 N36 -62(19) . .
C31 Ru1 C35 N36 -149(18) . .
C37 Ru1 C35 N36 28(19) . .
N26 Ru1 C35 N36 97(18) . .
N16 Ru1 C35 N36 120(18) . .
Ru1 C35 N36 Yb2 176(100) . 2_666
C35 Ru1 C33 N34 -120(14) . .
C31 Ru1 C33 N34 -29(14) . .
C37 Ru1 C33 N34 150(14) . .
N26 Ru1 C33 N34 62(14) . .
N16 Ru1 C33 N34 46(16) . .
Ru1 C33 N34 Yb1 -39(18) . .
O15 Yb1 N34 C33 98(4) . .
N38 Yb1 N34 C33 -112(4) 2_676 .
O13 Yb1 N34 C33 34(4) . .
O15' Yb1 N34 C33 105(4) . .
O12 Yb1 N34 C33 -43(4) . .
O14 Yb1 N34 C33 -11(5) . .
O11 Yb1 N34 C33 172(5) . .
O14' Yb1 N34 C33 26(5) . .
O82 Yb1 N34 C33 -176(4) . .
C35 Ru1 C31 N32 103(8) . .
C33 Ru1 C31 N32 15(8) . .
C37 Ru1 C31 N32 -9(11) . .
N26 Ru1 C31 N32 -82(8) . .
N16 Ru1 C31 N32 -159(8) . .
Ru1 C31 N32 Yb2 49(9) . .
O21 Yb2 N32 C31 114.5(17) . .
N36 Yb2 N32 C31 -163.4(18) 2_666 .
N66 Yb2 N32 C31 -5.2(18) . .
O72 Yb2 N32 C31 64.2(18) . .
N64 Yb2 N32 C31 -88.3(18) . .
O22 Yb2 N32 C31 -81.2(18) . .
O73 Yb2 N32 C31 119.5(18) . .
N71 Yb2 N32 C31 91.6(18) . .
C63 Ru2 C67 N68 -17(18) 2_667 .
C65 Ru2 C67 N68 -108(18) . .
C61 Ru2 C67 N68 -11(19) . .
N46 Ru2 C67 N68 157(18) . .
N56 Ru2 C67 N68 80(18) . .
C63 Ru2 C65 N66 -180(100) 2_667 .
C67 Ru2 C65 N66 -89(10) . .
C61 Ru2 C65 N66 98(10) . .
N46 Ru2 C65 N66 3(10) . .
N56 Ru2 C65 N66 -2(11) . .
Ru2 C65 N66 Yb2 -30(12) . .
O21 Yb2 N66 C65 -57(3) . .
N36 Yb2 N66 C65 -171(2) 2_666 .
N32 Yb2 N66 C65 91(3) . .
O72 Yb2 N66 C65 18(3) . .
N64 Yb2 N66 C65 -126(3) . .
O22 Yb2 N66 C65 160(3) . .
O73 Yb2 N66 C65 18(3) . .
N71 Yb2 N66 C65 20(3) . .
Ru2 C63 N64 Yb2 22(7) 2_667 .
O21 Yb2 N64 C63 176.1(18) . .
N36 Yb2 N64 C63 85.8(18) 2_666 .
N32 Yb2 N64 C63 10(2) . .
N66 Yb2 N64 C63 -78.9(18) . .
O72 Yb2 N64 C63 -130.5(17) . .
O22 Yb2 N64 C63 3.3(18) . .
O73 Yb2 N64 C63 148.1(17) . .
N71 Yb2 N64 C63 -169.5(17) . .
C63 Ru2 C61 N62 -10(4) 2_667 .
C65 Ru2 C61 N62 80(4) . .
C67 Ru2 C61 N62 -17(6) . .
N46 Ru2 C61 N62 175(4) . .
N56 Ru2 C61 N62 -108(4) . .
O21 Yb2 N71 O74 146(6) . .
N36 Yb2 N71 O74 -128(6) 2_666 .
N32 Yb2 N71 O74 -48(6) . .
N66 Yb2 N71 O74 47(6) . .
O72 Yb2 N71 O74 52(6) . .
N64 Yb2 N71 O74 132(6) . .
O22 Yb2 N71 O74 -37(6) . .
O73 Yb2 N71 O74 -137(6) . .
O21 Yb2 N71 O73 -76.6(6) . .
N36 Yb2 N71 O73 8.7(6) 2_666 .
N32 Yb2 N71 O73 89.5(6) . .
N66 Yb2 N71 O73 -175.4(6) . .
O72 Yb2 N71 O73 -171.0(10) . .
N64 Yb2 N71 O73 -90.6(6) . .
O22 Yb2 N71 O73 100.1(7) . .
O21 Yb2 N71 O72 94.4(6) . .
N36 Yb2 N71 O72 179.7(6) 2_666 .
N32 Yb2 N71 O72 -99.5(6) . .
N66 Yb2 N71 O72 -4.4(6) . .
N64 Yb2 N71 O72 80.4(8) . .
O22 Yb2 N71 O72 -88.9(6) . .
O73 Yb2 N71 O72 171.0(10) . .
O74 N71 O72 Yb2 -174.0(10) . .
O73 N71 O72 Yb2 8.8(10) . .
O21 Yb2 O72 N71 -79.8(6) . .
N36 Yb2 O72 N71 -0.3(7) 2_666 .
N32 Yb2 O72 N71 72.3(6) . .
N66 Yb2 O72 N71 175.4(6) . .
N64 Yb2 O72 N71 -130.4(6) . .
O22 Yb2 O72 N71 119.1(6) . .
O73 Yb2 O72 N71 -5.0(6) . .
O74 N71 O73 Yb2 174.6(11) . .
O72 N71 O73 Yb2 -8.2(9) . .
O21 Yb2 O73 N71 95.8(6) . .
N36 Yb2 O73 N71 -171.2(6) 2_666 .
N32 Yb2 O73 N71 -81.1(6) . .
N66 Yb2 O73 N71 5.6(7) . .
O72 Yb2 O73 N71 5.1(6) . .
N64 Yb2 O73 N71 123.7(6) . .
O22 Yb2 O73 N71 -110.7(6) . .
O84 N81 O82 Yb1 -31(2) . .
O83 N81 O82 Yb1 160.8(11) . .
O84 N81 O82 Yb1 122.5(14) 2_776 .
O83 N81 O82 Yb1 2(2) 2_776 .
O15 Yb1 O82 N81 108.2(12) . .
N38 Yb1 O82 N81 -64.8(10) 2_676 .
N34 Yb1 O82 N81 5.8(11) . .
O13 Yb1 O82 N81 140.7(10) . .
O15' Yb1 O82 N81 92.2(10) . .
O12 Yb1 O82 N81 -113.4(10) . .
O14 Yb1 O82 N81 -165.2(11) . .
O11 Yb1 O82 N81 17.3(10) . .
O14' Yb1 O82 N81 172.9(13) . .
O84 N81 O83 O84 60(2) . 2_776
O82 N81 O83 O84 -130.7(17) . 2_776
O83 N81 O83 O84 33.6(15) 2_776 2_776
O84 N81 O83 N81 26.2(11) . 2_776
O82 N81 O83 N81 -164.2(16) . 2_776
O84 N81 O83 N81 -33.6(15) 2_776 2_776
O83 N81 O83 N81 0.000(1) 2_776 2_776
O83 N81 O84 O83 -69(2) . 2_776
O82 N81 O84 O83 121(2) . 2_776
O84 N81 O84 O83 -41.4(18) 2_776 2_776
O83 N81 O84 N81 -28.1(11) . 2_776
O82 N81 O84 N81 162.5(16) . 2_776
O84 N81 O84 N81 0.000(2) 2_776 2_776
O83 N81 O84 N81 41.4(18) 2_776 2_776
O92 N91 O93 O94 132(2) . 2
O94 N91 O93 O94 -39(3) . 2
O92 N91 O94 O93 -126(3) . 2
O93 N91 O94 O93 41(4) . 2
